data_7033143
loop_
_publ_author_name
'Ghalib, Mohammed'
'K\"oncz\"ol, L\'aszl\'o'
'Nyul\'aszi, L\'aszl\'o'
'Palm, Gottfried J.'
'Schulzke, Carola'
'Heinicke, Joachim W.'

_publ_section_title
;
 \p-Excess aromatic \s&#x00B2;-P ligands: synthesis and structure of an
 unprecedented \m&#x00B2;-P-1,3-benzazaphosphole bridged tetranuclear
 copper(I) acetate complex.
;
_journal_issue 4
_journal_name_full 'Dalton transactions (Cambridge, England : 2003)'
_journal_page_first 1769
_journal_page_last 1774
_journal_paper_doi 10.1039/c4dt03072a
_journal_volume 44
_journal_year 2015
_chemical_formula_sum 'C34 H48 Cl4 Cu4 N2 O8 P2'
_chemical_formula_weight 1070.64
_space_group_crystal_system triclinic
_space_group_IT_number 2
_space_group_name_Hall '-P 1'
_space_group_name_H-M_alt 'P -1'
_symmetry_space_group_name_Hall '-P 1'
_symmetry_space_group_name_H-M 'P -1'
_atom_sites_solution_hydrogens geom
_audit_creation_method SHELXL-2013
_cell_angle_alpha 76.30(3)
_cell_angle_beta 85.99(3)
_cell_angle_gamma 70.33(3)
_cell_formula_units_Z 2
_cell_length_a 10.255(2)
_cell_length_b 11.959(2)
_cell_length_c 19.404(4)
_cell_measurement_reflns_used 21524
_cell_measurement_temperature 170(2)
_cell_measurement_theta_max 58.8
_cell_measurement_theta_min 7.1
_cell_volume 2177.0(9)
_computing_structure_refinement 'SHELXL-2013 (Sheldrick, 2013)'
_diffrn_ambient_temperature 170(2)
_diffrn_measured_fraction_theta_full 0.941
_diffrn_measured_fraction_theta_max 0.943
_diffrn_radiation_type MoK\a
_diffrn_radiation_wavelength 0.71073
_diffrn_reflns_av_R_equivalents 0.0437
_diffrn_reflns_av_unetI/netI 0.0384
_diffrn_reflns_Laue_measured_fraction_full 0.941
_diffrn_reflns_Laue_measured_fraction_max 0.943
_diffrn_reflns_limit_h_max 12
_diffrn_reflns_limit_h_min -14
_diffrn_reflns_limit_k_max 16
_diffrn_reflns_limit_k_min -16
_diffrn_reflns_limit_l_max 26
_diffrn_reflns_limit_l_min -26
_diffrn_reflns_number 21524
_diffrn_reflns_point_group_measured_fraction_full 0.941
_diffrn_reflns_point_group_measured_fraction_max 0.943
_diffrn_reflns_theta_full 25.000
_diffrn_reflns_theta_max 29.224
_diffrn_reflns_theta_min 3.552
_exptl_absorpt_coefficient_mu 2.294
_exptl_absorpt_correction_T_max 0.8472
_exptl_absorpt_correction_T_min 0.4050
_exptl_absorpt_correction_type numerical
_exptl_absorpt_process_details 'face indexed'
_exptl_crystal_colour orange
_exptl_crystal_density_diffrn 1.633
_exptl_crystal_description platelet
_exptl_crystal_F_000 1088
_exptl_crystal_size_max 0.500
_exptl_crystal_size_mid 0.400
_exptl_crystal_size_min 0.100
_refine_diff_density_max 0.640
_refine_diff_density_min -0.478
_refine_diff_density_rms 0.074
_refine_ls_extinction_method none
_refine_ls_goodness_of_fit_ref 0.798
_refine_ls_hydrogen_treatment constr
_refine_ls_matrix_type full
_refine_ls_number_parameters 497
_refine_ls_number_reflns 11152
_refine_ls_number_restraints 0
_refine_ls_restrained_S_all 0.798
_refine_ls_R_factor_all 0.0482
_refine_ls_R_factor_gt 0.0333
_refine_ls_shift/su_max 0.001
_refine_ls_shift/su_mean 0.000
_refine_ls_structure_factor_coef Fsqd
_refine_ls_weighting_details 'w=1/[\s^2^(Fo^2^)+(0.1072P)^2^+0.2403P] where P=(Fo^2^+2Fc^2^)/3'
_refine_ls_weighting_scheme calc
_refine_ls_wR_factor_gt 0.1022
_refine_ls_wR_factor_ref 0.1173
_reflns_Friedel_coverage 0.000
_reflns_number_gt 8936
_reflns_number_total 11152
_reflns_threshold_expression 'I > 2\s(I)'
_cod_data_source_file c4dt03072a2.cif
_cod_data_source_block shelx
_cod_depositor_comments
;Adding full bibliography for 7033143.cif.

The following automatic conversions were performed:

data name '_iucr_refine_instruction_details' was replaced with
'_iucr_refine_instructions_details' as specified in the replacement
file 'data/replacement-values/replacement_tags.lst'.

Automatic conversion script
Id: cif_correct_tags 9268 2022-04-12 08:56:07Z antanas 
;
_cod_original_cell_volume 2177.1(9)
_cod_database_code 7033143
_shelx_space_group_comment
;
The symmetry employed for this shelxl refinement is uniquely defined
by the following loop, which should always be used as a source of
symmetry information in preference to the above space-group names.
They are only intended as comments.
;
_shelx_estimated_absorpt_t_min 0.393
_shelx_estimated_absorpt_t_max 0.803
_shelxl_version_number 2013-3

loop_
_space_group_symop_operation_xyz
'x, y, z'
'-x, -y, -z'

loop_
_atom_site_label
_atom_site_type_symbol
_atom_site_fract_x
_atom_site_fract_y
_atom_site_fract_z
_atom_site_U_iso_or_equiv
_atom_site_adp_type
_atom_site_occupancy
_atom_site_site_symmetry_order
_atom_site_calc_flag
_atom_site_refinement_flags_posn
_atom_site_refinement_flags_adp
Cu1 Cu 0.70967(3) 0.37130(3) 0.25649(2) 0.02483(8) Uani 1 1 d . .
Cu2 Cu 0.52761(3) 0.56880(2) 0.27774(2) 0.02184(8) Uani 1 1 d . .
Cu3 Cu 0.36786(3) 0.49151(3) 0.21155(2) 0.02471(8) Uani 1 1 d . .
Cu4 Cu 0.49001(3) 0.28315(3) 0.29266(2) 0.02501(8) Uani 1 1 d . .
P1 P 0.57363(7) 0.44808(5) 0.16138(3) 0.02253(12) Uani 1 1 d . .
P2 P 0.48010(6) 0.41939(5) 0.35443(3) 0.01940(11) Uani 1 1 d . .
O1 O 0.8408(2) 0.45075(17) 0.27574(12) 0.0323(4) Uani 1 1 d . .
O2 O 0.68266(19) 0.63362(16) 0.26879(11) 0.0276(4) Uani 1 1 d . .
O3 O 0.3788(2) 0.72732(16) 0.25231(12) 0.0326(4) Uani 1 1 d . .
O4 O 0.2395(2) 0.65809(17) 0.20458(12) 0.0342(4) Uani 1 1 d . .
O5 O 0.2262(2) 0.41898(17) 0.20222(11) 0.0289(4) Uani 1 1 d . .
O6 O 0.3524(2) 0.23038(17) 0.25558(12) 0.0337(4) Uani 1 1 d . .
O7 O 0.6430(2) 0.12581(16) 0.30573(13) 0.0346(4) Uani 1 1 d . .
O8 O 0.8144(2) 0.20229(16) 0.30082(12) 0.0326(4) Uani 1 1 d . .
N1 N 0.6799(2) 0.38497(18) 0.04565(11) 0.0211(4) Uani 1 1 d . .
N2 N 0.5254(2) 0.33687(16) 0.48966(10) 0.0180(3) Uani 1 1 d . .
C1 C 0.6006(2) 0.5616(2) 0.08964(12) 0.0210(4) Uani 1 1 d . .
C2 C 0.5685(3) 0.6868(2) 0.08384(14) 0.0272(5) Uani 1 1 d . .
H2 H 0.5330 0.7219 0.1232 0.033 Uiso 1 1 calc R U
C3 C 0.5894(3) 0.7585(2) 0.01987(16) 0.0320(6) Uani 1 1 d . .
H3 H 0.5681 0.8436 0.0152 0.038 Uiso 1 1 calc R U
C4 C 0.6414(3) 0.7069(2) -0.03793(15) 0.0321(5) Uani 1 1 d . .
H4 H 0.6528 0.7583 -0.0818 0.038 Uiso 1 1 calc R U
C5 C 0.6768(3) 0.5833(2) -0.03308(13) 0.0253(5) Uani 1 1 d . .
H5 H 0.7143 0.5486 -0.0724 0.030 Uiso 1 1 calc R U
C6 C 0.6554(2) 0.5113(2) 0.03153(12) 0.0205(4) Uani 1 1 d . .
C7 C 0.6384(3) 0.3409(2) 0.10996(13) 0.0233(4) Uani 1 1 d . .
H7 H 0.6438 0.2580 0.1262 0.028 Uiso 1 1 calc R U
C8 C 0.7506(3) 0.3080(2) -0.00360(14) 0.0254(5) Uani 1 1 d . .
H8A H 0.7294 0.3572 -0.0527 0.030 Uiso 1 1 calc R U
H8B H 0.7127 0.2404 0.0024 0.030 Uiso 1 1 calc R U
C9 C 0.9096(3) 0.2534(2) 0.00623(16) 0.0298(5) Uani 1 1 d . .
C10 C 0.9752(3) 0.3531(3) -0.0060(2) 0.0466(8) Uani 1 1 d . .
H10A H 0.9437 0.4006 0.0304 0.070 Uiso 1 1 calc R U
H10B H 0.9479 0.4069 -0.0530 0.070 Uiso 1 1 calc R U
H10C H 1.0762 0.3161 -0.0033 0.070 Uiso 1 1 calc R U
C11 C 0.9613(4) 0.1781(3) -0.0495(2) 0.0491(8) Uani 1 1 d . .
H11A H 1.0617 0.1382 -0.0444 0.074 Uiso 1 1 calc R U
H11B H 0.9393 0.2317 -0.0970 0.074 Uiso 1 1 calc R U
H11C H 0.9160 0.1162 -0.0431 0.074 Uiso 1 1 calc R U
C12 C 0.9482(3) 0.1713(3) 0.08009(18) 0.0396(6) Uani 1 1 d . .
H12A H 0.9044 0.1081 0.0880 0.059 Uiso 1 1 calc R U
H12B H 0.9160 0.2203 0.1158 0.059 Uiso 1 1 calc R U
H12C H 1.0490 0.1329 0.0840 0.059 Uiso 1 1 calc R U
C13 C 0.3443(2) 0.47120(19) 0.41405(12) 0.0193(4) Uani 1 1 d . .
C14 C 0.2107(3) 0.5557(2) 0.40004(14) 0.0250(5) Uani 1 1 d . .
H14 H 0.1797 0.5938 0.3526 0.030 Uiso 1 1 calc R U
C15 C 0.1252(3) 0.5828(2) 0.45587(16) 0.0290(5) Uani 1 1 d . .
H15 H 0.0344 0.6400 0.4467 0.035 Uiso 1 1 calc R U
C16 C 0.1697(3) 0.5275(2) 0.52600(16) 0.0298(5) Uani 1 1 d . .
H16 H 0.1084 0.5469 0.5637 0.036 Uiso 1 1 calc R U
C17 C 0.3014(3) 0.4450(2) 0.54126(14) 0.0250(5) Uani 1 1 d . .
H17 H 0.3322 0.4086 0.5889 0.030 Uiso 1 1 calc R U
C18 C 0.3885(2) 0.41667(18) 0.48448(12) 0.0181(4) Uani 1 1 d . .
C19 C 0.5868(2) 0.33229(19) 0.42704(12) 0.0193(4) Uani 1 1 d . .
H19 H 0.6810 0.2853 0.4225 0.023 Uiso 1 1 calc R U
C20 C 0.5963(3) 0.2606(2) 0.55640(12) 0.0211(4) Uani 1 1 d . .
H20A H 0.5589 0.3034 0.5950 0.025 Uiso 1 1 calc R U
H20B H 0.6960 0.2512 0.5520 0.025 Uiso 1 1 calc R U
C21 C 0.5812(2) 0.1329(2) 0.57721(12) 0.0213(4) Uani 1 1 d . .
C22 C 0.4310(3) 0.1402(2) 0.59412(16) 0.0296(5) Uani 1 1 d . .
H22A H 0.4267 0.0579 0.6127 0.044 Uiso 1 1 calc R U
H22B H 0.3744 0.1786 0.5508 0.044 Uiso 1 1 calc R U
H22C H 0.3957 0.1890 0.6297 0.044 Uiso 1 1 calc R U
C23 C 0.6710(3) 0.0664(2) 0.64367(15) 0.0313(5) Uani 1 1 d . .
H23A H 0.6633 -0.0151 0.6606 0.047 Uiso 1 1 calc R U
H23B H 0.6395 0.1125 0.6807 0.047 Uiso 1 1 calc R U
H23C H 0.7677 0.0590 0.6324 0.047 Uiso 1 1 calc R U
C24 C 0.6342(3) 0.0641(2) 0.51828(15) 0.0291(5) Uani 1 1 d . .
H24A H 0.7262 0.0684 0.5037 0.044 Uiso 1 1 calc R U
H24B H 0.5703 0.1013 0.4776 0.044 Uiso 1 1 calc R U
H24C H 0.6402 -0.0214 0.5358 0.044 Uiso 1 1 calc R U
C25 C 0.8060(3) 0.5640(2) 0.27073(15) 0.0276(5) Uani 1 1 d . .
C26 C 0.9205(4) 0.6169(3) 0.2690(3) 0.0515(10) Uani 1 1 d . .
H26A H 0.9021 0.6907 0.2309 0.077 Uiso 1 1 calc R U
H26B H 1.0089 0.5570 0.2605 0.077 Uiso 1 1 calc R U
H26C H 0.9251 0.6375 0.3146 0.077 Uiso 1 1 calc R U
C27 C 0.2669(3) 0.7397(2) 0.22465(15) 0.0285(5) Uani 1 1 d . .
C28 C 0.1544(4) 0.8626(3) 0.2145(2) 0.0487(9) Uani 1 1 d . .
H28A H 0.1536 0.9074 0.1651 0.073 Uiso 1 1 calc R U
H28B H 0.1722 0.9089 0.2460 0.073 Uiso 1 1 calc R U
H28C H 0.0645 0.8510 0.2257 0.073 Uiso 1 1 calc R U
C29 C 0.2468(3) 0.3067(2) 0.22197(13) 0.0247(4) Uani 1 1 d . .
C30 C 0.1367(3) 0.2613(3) 0.20266(17) 0.0346(6) Uani 1 1 d . .
H30A H 0.0497 0.2979 0.2256 0.052 Uiso 1 1 calc R U
H30B H 0.1660 0.1723 0.2188 0.052 Uiso 1 1 calc R U
H30C H 0.1231 0.2842 0.1511 0.052 Uiso 1 1 calc R U
C31 C 0.7671(3) 0.1156(2) 0.31308(15) 0.0277(5) Uani 1 1 d . .
C32 C 0.8664(3) -0.0117(2) 0.3401(2) 0.0403(7) Uani 1 1 d . .
H32A H 0.9617 -0.0121 0.3313 0.060 Uiso 1 1 calc R U
H32B H 0.8483 -0.0677 0.3154 0.060 Uiso 1 1 calc R U
H32C H 0.8535 -0.0380 0.3912 0.060 Uiso 1 1 calc R U
C33 C 0.5678(5) 0.9520(3) 0.2013(2) 0.0524(9) Uani 1 1 d . .
H33A H 0.5377 1.0068 0.2346 0.063 Uiso 1 1 calc R U
H33B H 0.5894 0.8670 0.2292 0.063 Uiso 1 1 calc R U
Cl1 Cl 0.71647(17) 0.97037(15) 0.15752(10) 0.0903(5) Uani 1 1 d . .
Cl2 Cl 0.43187(14) 0.98530(8) 0.14047(6) 0.0638(3) Uani 1 1 d . .
C34 C 0.0516(3) 0.2217(2) 0.38806(16) 0.0329(6) Uani 1 1 d . .
H34A H 0.1015 0.1619 0.3596 0.039 Uiso 1 1 calc R U
H34B H -0.0240 0.2861 0.3582 0.039 Uiso 1 1 calc R U
Cl3 Cl -0.01965(8) 0.14843(7) 0.46276(5) 0.04092(17) Uani 1 1 d . .
Cl4 Cl 0.16593(8) 0.28704(7) 0.41163(5) 0.04511(19) Uani 1 1 d . .

loop_
_atom_site_aniso_label
_atom_site_aniso_U_11
_atom_site_aniso_U_22
_atom_site_aniso_U_33
_atom_site_aniso_U_23
_atom_site_aniso_U_13
_atom_site_aniso_U_12
Cu1 0.02705(15) 0.02077(13) 0.02546(15) -0.00101(10) -0.00237(12) -0.00874(11)
Cu2 0.02043(14) 0.01953(13) 0.02394(14) -0.00127(10) 0.00070(11) -0.00709(10)
Cu3 0.02513(15) 0.02071(13) 0.02858(16) -0.00467(11) 0.00243(12) -0.00900(11)
Cu4 0.02631(15) 0.01990(13) 0.02911(16) -0.00665(11) -0.00456(12) -0.00630(11)
P1 0.0285(3) 0.0231(3) 0.0164(2) -0.0029(2) 0.0033(2) -0.0107(2)
P2 0.0211(3) 0.0216(2) 0.0160(2) -0.00369(19) 0.0030(2) -0.0086(2)
O1 0.0255(9) 0.0251(8) 0.0447(12) -0.0020(8) -0.0030(8) -0.0097(7)
O2 0.0254(8) 0.0253(8) 0.0340(10) -0.0051(7) 0.0018(7) -0.0123(7)
O3 0.0280(9) 0.0233(8) 0.0430(11) -0.0088(8) -0.0084(8) -0.0016(7)
O4 0.0309(10) 0.0254(8) 0.0453(12) -0.0093(8) -0.0080(9) -0.0057(7)
O5 0.0279(9) 0.0292(8) 0.0305(9) -0.0044(7) -0.0019(7) -0.0120(7)
O6 0.0346(10) 0.0266(8) 0.0426(11) -0.0058(8) -0.0097(9) -0.0132(8)
O7 0.0282(9) 0.0210(8) 0.0535(13) -0.0091(8) -0.0002(9) -0.0064(7)
O8 0.0294(9) 0.0220(8) 0.0424(11) 0.0002(7) -0.0053(8) -0.0076(7)
N1 0.0217(9) 0.0231(9) 0.0185(9) -0.0050(7) -0.0008(7) -0.0072(7)
N2 0.0223(9) 0.0170(7) 0.0169(8) -0.0041(6) 0.0014(7) -0.0094(7)
C1 0.0229(10) 0.0212(9) 0.0168(9) -0.0008(7) 0.0007(8) -0.0072(8)
C2 0.0337(13) 0.0221(10) 0.0238(11) -0.0050(8) 0.0046(10) -0.0077(9)
C3 0.0384(14) 0.0220(10) 0.0319(13) -0.0012(9) 0.0042(11) -0.0094(10)
C4 0.0342(13) 0.0308(12) 0.0248(12) 0.0043(9) 0.0034(10) -0.0105(10)
C5 0.0261(11) 0.0301(11) 0.0161(10) -0.0016(8) 0.0012(9) -0.0070(9)
C6 0.0204(10) 0.0245(10) 0.0159(9) -0.0021(8) -0.0016(8) -0.0080(8)
C7 0.0255(11) 0.0225(10) 0.0237(11) -0.0037(8) -0.0003(9) -0.0112(9)
C8 0.0273(11) 0.0279(11) 0.0242(11) -0.0120(9) -0.0006(9) -0.0091(9)
C9 0.0280(12) 0.0288(11) 0.0320(13) -0.0130(10) 0.0011(10) -0.0046(10)
C10 0.0245(13) 0.0391(15) 0.075(3) -0.0107(15) 0.0047(15) -0.0109(12)
C11 0.0461(18) 0.0485(18) 0.0451(19) -0.0248(15) 0.0058(15) 0.0028(14)
C12 0.0369(15) 0.0361(14) 0.0406(16) -0.0110(12) -0.0078(13) -0.0023(12)
C13 0.0211(10) 0.0186(9) 0.0212(10) -0.0055(7) 0.0022(8) -0.0100(8)
C14 0.0236(11) 0.0230(10) 0.0284(12) -0.0040(8) -0.0002(9) -0.0089(9)
C15 0.0228(11) 0.0241(10) 0.0397(14) -0.0091(10) 0.0054(10) -0.0069(9)
C16 0.0284(12) 0.0278(11) 0.0350(13) -0.0142(10) 0.0137(11) -0.0092(10)
C17 0.0312(12) 0.0227(10) 0.0236(11) -0.0087(8) 0.0070(9) -0.0112(9)
C18 0.0221(10) 0.0153(8) 0.0203(10) -0.0063(7) 0.0020(8) -0.0094(8)
C19 0.0185(9) 0.0190(9) 0.0221(10) -0.0050(7) 0.0035(8) -0.0088(8)
C20 0.0263(11) 0.0208(9) 0.0185(10) -0.0032(8) -0.0028(8) -0.0110(8)
C21 0.0249(11) 0.0193(9) 0.0209(10) -0.0030(8) -0.0008(8) -0.0099(8)
C22 0.0292(12) 0.0254(11) 0.0354(13) -0.0012(9) 0.0018(10) -0.0147(9)
C23 0.0364(14) 0.0262(11) 0.0274(12) 0.0025(9) -0.0091(11) -0.0094(10)
C24 0.0376(14) 0.0239(10) 0.0296(12) -0.0097(9) 0.0022(11) -0.0127(10)
C25 0.0261(11) 0.0266(11) 0.0336(13) -0.0038(9) -0.0004(10) -0.0150(9)
C26 0.0319(15) 0.0425(16) 0.090(3) -0.0186(18) 0.0054(17) -0.0243(13)
C27 0.0289(12) 0.0231(10) 0.0310(13) -0.0079(9) -0.0016(10) -0.0037(9)
C28 0.0366(16) 0.0312(14) 0.073(3) -0.0220(15) -0.0172(16) 0.0061(12)
C29 0.0255(11) 0.0313(11) 0.0224(11) -0.0099(9) 0.0028(9) -0.0141(9)
C30 0.0332(14) 0.0437(14) 0.0376(15) -0.0159(12) 0.0013(12) -0.0220(12)
C31 0.0295(12) 0.0206(10) 0.0311(12) -0.0074(9) 0.0014(10) -0.0052(9)
C32 0.0310(14) 0.0225(11) 0.060(2) -0.0050(12) -0.0047(14) -0.0014(10)
C33 0.074(3) 0.0428(17) 0.0418(18) -0.0092(14) 0.0224(18) -0.0259(17)
Cl1 0.0877(9) 0.0922(9) 0.0968(11) -0.0276(8) 0.0479(8) -0.0423(8)
Cl2 0.0881(8) 0.0334(4) 0.0596(6) -0.0006(4) -0.0005(5) -0.0136(4)
C34 0.0378(14) 0.0258(11) 0.0355(14) -0.0044(10) 0.0003(11) -0.0128(10)
Cl3 0.0374(4) 0.0342(3) 0.0476(4) 0.0047(3) 0.0004(3) -0.0168(3)
Cl4 0.0349(4) 0.0388(3) 0.0686(5) -0.0154(3) 0.0075(4) -0.0202(3)

loop_
_atom_type_symbol
_atom_type_description
_atom_type_scat_dispersion_real
_atom_type_scat_dispersion_imag
_atom_type_scat_source
C C 0.0033 0.0016 'International Tables Vol C Tables 4.2.6.8 and 6.1.1.4'
H H 0.0000 0.0000 'International Tables Vol C Tables 4.2.6.8 and 6.1.1.4'
N N 0.0061 0.0033 'International Tables Vol C Tables 4.2.6.8 and 6.1.1.4'
P P 0.1023 0.0942 'International Tables Vol C Tables 4.2.6.8 and 6.1.1.4'
Cl Cl 0.1484 0.1585 'International Tables Vol C Tables 4.2.6.8 and 6.1.1.4'
Cu Cu 0.3201 1.2651 'International Tables Vol C Tables 4.2.6.8 and 6.1.1.4'
O O 0.0106 0.0060 'International Tables Vol C Tables 4.2.6.8 and 6.1.1.4'

loop_
_geom_angle_atom_site_label_1
_geom_angle_atom_site_label_2
_geom_angle_atom_site_label_3
_geom_angle
O8 Cu1 O1 98.92(9)
O8 Cu1 P1 130.58(7)
O1 Cu1 P1 121.06(7)
O3 Cu2 O2 96.80(8)
O3 Cu2 P2 117.93(7)
O2 Cu2 P2 133.30(6)
O4 Cu3 O5 96.08(9)
O4 Cu3 P1 123.74(7)
O5 Cu3 P1 125.28(7)
O6 Cu4 O7 96.94(9)
O6 Cu4 P2 134.87(7)
O7 Cu4 P2 121.76(7)
C7 P1 C1 89.34(11)
C7 P1 Cu3 125.65(9)
C1 P1 Cu3 116.99(9)
C7 P1 Cu1 103.54(9)
C1 P1 Cu1 121.99(9)
Cu3 P1 Cu1 100.50(4)
C19 P2 C13 89.08(11)
C19 P2 Cu2 122.14(8)
C13 P2 Cu2 113.51(8)
C19 P2 Cu4 102.70(8)
C13 P2 Cu4 124.66(8)
Cu2 P2 Cu4 105.06(3)
C25 O1 Cu1 122.56(18)
C25 O2 Cu2 120.95(16)
C27 O3 Cu2 122.63(17)
C27 O4 Cu3 124.52(19)
C29 O5 Cu3 122.48(18)
C29 O6 Cu4 121.12(16)
C31 O7 Cu4 123.32(16)
C31 O8 Cu1 124.78(18)
C7 N1 C6 113.1(2)
C7 N1 C8 123.2(2)
C6 N1 C8 123.6(2)
C19 N2 C18 113.46(19)
C19 N2 C20 121.8(2)
C18 N2 C20 124.73(19)
C6 C1 C2 119.8(2)
C6 C1 P1 110.49(16)
C2 C1 P1 129.65(19)
C3 C2 C1 118.8(2)
C2 C3 C4 120.5(2)
C5 C4 C3 121.8(2)
C4 C5 C6 117.5(2)
C5 C6 C1 121.6(2)
C5 C6 N1 125.6(2)
C1 C6 N1 112.71(19)
N1 C7 P1 114.28(17)
N1 C8 C9 114.6(2)
C10 C9 C11 109.3(3)
C10 C9 C12 109.8(3)
C11 C9 C12 109.7(3)
C10 C9 C8 111.2(2)
C11 C9 C8 105.9(2)
C12 C9 C8 110.8(2)
C14 C13 C18 119.5(2)
C14 C13 P2 130.10(19)
C18 C13 P2 110.33(17)
C15 C14 C13 119.2(2)
C14 C15 C16 121.0(2)
C17 C16 C15 121.0(2)
C16 C17 C18 118.1(2)
C17 C18 N2 126.2(2)
C17 C18 C13 121.2(2)
N2 C18 C13 112.6(2)
N2 C19 P2 114.40(17)
N2 C20 C21 114.13(18)
C23 C21 C24 109.6(2)
C23 C21 C22 109.5(2)
C24 C21 C22 109.9(2)
C23 C21 C20 105.52(19)
C24 C21 C20 110.78(19)
C22 C21 C20 111.5(2)
O2 C25 O1 124.0(2)
O2 C25 C26 118.8(2)
O1 C25 C26 117.2(3)
O3 C27 O4 125.3(2)
O3 C27 C28 118.1(2)
O4 C27 C28 116.6(3)
O5 C29 O6 124.7(2)
O5 C29 C30 116.8(2)
O6 C29 C30 118.4(2)
O7 C31 O8 125.3(2)
O7 C31 C32 116.8(2)
O8 C31 C32 118.0(2)
Cl1 C33 Cl2 111.3(2)
Cl4 C34 Cl3 111.96(17)

loop_
_geom_bond_atom_site_label_1
_geom_bond_atom_site_label_2
_geom_bond_distance
Cu1 O8 1.955(2)
Cu1 O1 1.988(2)
Cu1 P1 2.2115(11)
Cu2 O3 1.970(2)
Cu2 O2 1.9714(18)
Cu2 P2 2.2068(10)
Cu3 O4 1.963(2)
Cu3 O5 1.9631(19)
Cu3 P1 2.2101(10)
Cu4 O6 1.966(2)
Cu4 O7 1.977(2)
Cu4 P2 2.2131(9)
P1 C7 1.738(3)
P1 C1 1.778(2)
P2 C19 1.738(3)
P2 C13 1.788(2)
O1 C25 1.260(3)
O2 C25 1.256(3)
O3 C27 1.249(3)
O4 C27 1.251(3)
O5 C29 1.253(3)
O6 C29 1.258(3)
O7 C31 1.252(3)
O8 C31 1.254(3)
N1 C7 1.335(3)
N1 C6 1.406(3)
N1 C8 1.468(3)
N2 C19 1.333(3)
N2 C18 1.401(3)
N2 C20 1.471(3)
C1 C6 1.398(3)
C1 C2 1.400(3)
C2 C3 1.380(3)
C3 C4 1.395(4)
C4 C5 1.380(4)
C5 C6 1.392(3)
C8 C9 1.545(4)
C9 C10 1.522(4)
C9 C11 1.523(4)
C9 C12 1.525(4)
C13 C14 1.400(3)
C13 C18 1.402(3)
C14 C15 1.375(4)
C15 C16 1.398(4)
C16 C17 1.381(4)
C17 C18 1.401(3)
C20 C21 1.543(3)
C21 C23 1.527(3)
C21 C24 1.528(4)
C21 C22 1.529(4)
C25 C26 1.505(4)
C27 C28 1.511(4)
C29 C30 1.509(3)
C31 C32 1.511(4)
C33 Cl1 1.746(4)
C33 Cl2 1.768(5)
C34 Cl4 1.747(3)
C34 Cl3 1.756(3)
